data_7031457
loop_
_publ_author_name
'Hejda, Martin'
'Ly\<cka, Anton\'in'
'Jambor, Roman'
'R\%u\<zi\<cka, Ale\<s'
'Dost\'al, Libor'

_publ_section_title
;
 From C,N- and N,N-chelated chloroboranes to substituted
 1H-2,1-benzazaboroles and 1H-pyrrolo[1,2-c][1,3,2]diazaborolidines: a
 straightforward route to five-membered rings containing the B-N or N-B-N
 moiety.
;
_journal_issue 33
_journal_name_full 'Dalton transactions (Cambridge, England : 2003)'
_journal_page_first 12678
_journal_page_last 12688
_journal_paper_doi 10.1039/c4dt01445f
_journal_volume 43
_journal_year 2014
_chemical_formula_moiety 'C18 H22 B N'
_chemical_formula_sum 'C18 H22 B N'
_chemical_formula_weight 263.18
_chemical_name_systematic
; 
 ? 
;
_space_group_IT_number 2
_symmetry_cell_setting triclinic
_symmetry_space_group_name_Hall '-P 1'
_symmetry_space_group_name_H-M 'P -1'
_atom_sites_solution_hydrogens geom
_atom_sites_solution_primary direct
_atom_sites_solution_secondary difmap
_audit_creation_method SHELXL-97
_cell_angle_alpha 74.766(3)
_cell_angle_beta 76.770(4)
_cell_angle_gamma 82.477(4)
_cell_formula_units_Z 2
_cell_length_a 8.8771(3)
_cell_length_b 9.2700(3)
_cell_length_c 9.7179(3)
_cell_measurement_reflns_used 8014
_cell_measurement_temperature 150(1)
_cell_measurement_theta_max 27.5
_cell_measurement_theta_min 1
_cell_volume 748.98(4)
_computing_cell_refinement 'COLLECT and DENZO'
_computing_data_collection 'COLLECT (Hooft, 1998) and DENZO (Otwinowski & Minor, 1997)'
_computing_data_reduction 'COLLECT and DENZO'
_computing_molecular_graphics 'PLATON (Spek, 2003)'
_computing_publication_material 'SHELXL-97 (Sheldrick, 2008)'
_computing_structure_refinement 'SHELXL-97 (Sheldrick, 1997)'
_computing_structure_solution 'SIR92 (Altomare et al., 1994)'
_diffrn_ambient_temperature 150(1)
_diffrn_detector_area_resol_mean 9.091
_diffrn_measured_fraction_theta_full 0.981
_diffrn_measured_fraction_theta_max 0.981
_diffrn_measurement_device_type 'Bruker Nonius KappaCCD area detector'
_diffrn_measurement_method '\f and \w scans to fill the Ewald sphere'
_diffrn_radiation_monochromator graphite
_diffrn_radiation_source 'fine-focus sealed tube'
_diffrn_radiation_type MoK\a
_diffrn_radiation_wavelength 0.71073
_diffrn_reflns_av_R_equivalents 0.0469
_diffrn_reflns_av_sigmaI/netI 0.0404
_diffrn_reflns_limit_h_max 11
_diffrn_reflns_limit_h_min -11
_diffrn_reflns_limit_k_max 12
_diffrn_reflns_limit_k_min -9
_diffrn_reflns_limit_l_max 12
_diffrn_reflns_limit_l_min -11
_diffrn_reflns_number 7972
_diffrn_reflns_theta_full 27.40
_diffrn_reflns_theta_max 27.40
_diffrn_reflns_theta_min 2.22
_diffrn_standards_number 0
_exptl_absorpt_coefficient_mu 0.066
_exptl_absorpt_correction_T_max 0.988
_exptl_absorpt_correction_T_min 0.979
_exptl_absorpt_correction_type integration
_exptl_absorpt_process_details
;
Gaussian integration (Coppens, 1970)
;
_exptl_crystal_colour colourless
_exptl_crystal_density_diffrn 1.167
_exptl_crystal_density_method 'not measured'
_exptl_crystal_description block
_exptl_crystal_F_000 284
_exptl_crystal_size_max 0.53
_exptl_crystal_size_mid 0.42
_exptl_crystal_size_min 0.27
_refine_diff_density_max 0.366
_refine_diff_density_min -0.203
_refine_diff_density_rms 0.044
_refine_ls_extinction_method none
_refine_ls_goodness_of_fit_ref 1.113
_refine_ls_hydrogen_treatment constr
_refine_ls_matrix_type full
_refine_ls_number_parameters 181
_refine_ls_number_reflns 3336
_refine_ls_number_restraints 0
_refine_ls_restrained_S_all 1.113
_refine_ls_R_factor_all 0.0643
_refine_ls_R_factor_gt 0.0487
_refine_ls_shift/su_max 0.000
_refine_ls_shift/su_mean 0.000
_refine_ls_structure_factor_coef Fsqd
_refine_ls_weighting_details 'calc w=1/[\s^2^(Fo^2^)+(0.0360P)^2^+0.3948P] where P=(Fo^2^+2Fc^2^)/3'
_refine_ls_weighting_scheme calc
_refine_ls_wR_factor_gt 0.1113
_refine_ls_wR_factor_ref 0.1236
_reflns_number_gt 2747
_reflns_number_total 3336
_reflns_threshold_expression >2sigma(I)
_cod_data_source_file c4dt01445f2.cif
_cod_data_source_block shelxl
_cod_depositor_comments 'Adding full bibliography for 7031456--7031465.cif.'
_cod_original_sg_symbol_Hall '-p 1'
_cod_database_code 7031457

loop_
_symmetry_equiv_pos_as_xyz
'x, y, z'
'-x, -y, -z'

loop_
_atom_site_label
_atom_site_type_symbol
_atom_site_fract_x
_atom_site_fract_y
_atom_site_fract_z
_atom_site_U_iso_or_equiv
_atom_site_adp_type
_atom_site_occupancy
_atom_site_symmetry_multiplicity
_atom_site_calc_flag
_atom_site_refinement_flags
N1 N 0.69477(14) 0.22236(14) 0.62783(13) 0.0199(3) Uani 1 1 d .
C16 C 0.18869(18) 0.39338(19) 1.00747(16) 0.0278(3) Uani 1 1 d .
H16 H 0.1145 0.4211 1.0824 0.033 Uiso 1 1 d R
C1 C 0.47864(17) 0.23666(16) 0.51661(16) 0.0205(3) Uani 1 1 d .
C13 C 0.41561(16) 0.30827(16) 0.78211(15) 0.0206(3) Uani 1 1 d .
C9 C 0.80504(17) 0.20998(17) 0.72588(17) 0.0231(3) Uani 1 1 d .
C15 C 0.17619(18) 0.2655(2) 0.96465(17) 0.0289(4) Uani 1 1 d .
H15 H 0.0932 0.2068 1.0106 0.035 Uiso 1 1 d R
C3 C 0.60321(19) 0.15650(17) 0.29560(17) 0.0262(3) Uani 1 1 d .
H3 H 0.6923 0.1249 0.2361 0.031 Uiso 1 1 d R
C6 C 0.33530(18) 0.25188(17) 0.47601(17) 0.0246(3) Uani 1 1 d .
H6 H 0.2462 0.2842 0.5350 0.030 Uiso 1 1 d R
C18 C 0.42438(18) 0.43779(18) 0.82682(17) 0.0248(3) Uani 1 1 d .
H18 H 0.5068 0.4972 0.7811 0.030 Uiso 1 1 d R
C11 C 0.86908(19) 0.36234(18) 0.70420(19) 0.0294(4) Uani 1 1 d .
H11A H 0.9239 0.3948 0.6054 0.035 Uiso 1 1 d R
H11B H 0.9385 0.3528 0.7692 0.035 Uiso 1 1 d R
H11C H 0.7846 0.4347 0.7246 0.035 Uiso 1 1 d R
C8 C 0.86276(18) 0.3030(2) 0.37686(18) 0.0303(4) Uani 1 1 d .
H8A H 0.8101 0.4013 0.3664 0.036 Uiso 1 1 d R
H8B H 0.8910 0.2786 0.2838 0.036 Uiso 1 1 d R
H8C H 0.9546 0.3009 0.4139 0.036 Uiso 1 1 d R
C14 C 0.28814(18) 0.22407(18) 0.85269(17) 0.0257(3) Uani 1 1 d .
H14 H 0.2776 0.1384 0.8240 0.031 Uiso 1 1 d R
C4 C 0.4597(2) 0.17035(18) 0.25763(18) 0.0289(4) Uani 1 1 d .
H4 H 0.4523 0.1475 0.1719 0.035 Uiso 1 1 d R
C12 C 0.94012(18) 0.09184(19) 0.69841(19) 0.0296(4) Uani 1 1 d .
H12A H 0.8996 -0.0031 0.7120 0.035 Uiso 1 1 d R
H12B H 1.0071 0.0827 0.7655 0.035 Uiso 1 1 d R
H12C H 0.9978 0.1223 0.6005 0.035 Uiso 1 1 d R
C10 C 0.72179(19) 0.15739(19) 0.88483(17) 0.0283(3) Uani 1 1 d .
H10A H 0.6392 0.2305 0.9078 0.034 Uiso 1 1 d R
H10B H 0.7940 0.1458 0.9476 0.034 Uiso 1 1 d R
H10C H 0.6798 0.0631 0.8987 0.034 Uiso 1 1 d R
C2 C 0.61089(17) 0.19037(16) 0.42467(16) 0.0217(3) Uani 1 1 d .
C17 C 0.31266(19) 0.48035(18) 0.93787(17) 0.0283(3) Uani 1 1 d .
H17 H 0.3213 0.5672 0.9655 0.034 Uiso 1 1 d R
C7 C 0.75485(17) 0.18827(17) 0.48279(16) 0.0226(3) Uani 1 1 d .
H7 H 0.8088 0.0879 0.4951 0.027 Uiso 1 1 d R
C5 C 0.32676(19) 0.21840(18) 0.34685(17) 0.0274(3) Uani 1 1 d .
H5 H 0.2314 0.2283 0.3196 0.033 Uiso 1 1 d R
B1 B 0.53226(19) 0.25908(18) 0.65113(18) 0.0201(3) Uani 1 1 d .

loop_
_atom_site_aniso_label
_atom_site_aniso_U_11
_atom_site_aniso_U_22
_atom_site_aniso_U_33
_atom_site_aniso_U_23
_atom_site_aniso_U_13
_atom_site_aniso_U_12
N1 0.0186(6) 0.0213(6) 0.0199(6) -0.0069(5) -0.0029(5) 0.0002(5)
C16 0.0243(8) 0.0363(9) 0.0190(7) -0.0072(6) -0.0016(6) 0.0076(6)
C1 0.0201(7) 0.0197(7) 0.0208(7) -0.0043(5) -0.0024(6) -0.0021(5)
C13 0.0172(7) 0.0240(7) 0.0200(7) -0.0048(6) -0.0047(5) 0.0017(5)
C9 0.0197(7) 0.0239(7) 0.0272(7) -0.0077(6) -0.0072(6) 0.0005(6)
C15 0.0217(7) 0.0366(9) 0.0255(8) -0.0058(7) 0.0003(6) -0.0045(6)
C3 0.0287(8) 0.0241(8) 0.0256(8) -0.0096(6) -0.0019(6) -0.0004(6)
C6 0.0195(7) 0.0269(8) 0.0262(7) -0.0053(6) -0.0023(6) -0.0038(6)
C18 0.0237(7) 0.0249(8) 0.0249(7) -0.0069(6) -0.0016(6) -0.0024(6)
C11 0.0260(8) 0.0280(8) 0.0378(9) -0.0103(7) -0.0107(7) -0.0023(6)
C8 0.0198(7) 0.0423(10) 0.0262(8) -0.0071(7) 0.0010(6) -0.0055(7)
C14 0.0240(7) 0.0277(8) 0.0262(7) -0.0094(6) -0.0032(6) -0.0027(6)
C4 0.0366(9) 0.0282(8) 0.0251(8) -0.0087(6) -0.0076(7) -0.0066(7)
C12 0.0235(8) 0.0309(8) 0.0354(9) -0.0099(7) -0.0089(7) 0.0031(6)
C10 0.0276(8) 0.0313(8) 0.0266(8) -0.0066(7) -0.0095(6) 0.0021(6)
C2 0.0214(7) 0.0191(7) 0.0234(7) -0.0047(6) -0.0025(6) -0.0022(5)
C17 0.0314(8) 0.0261(8) 0.0280(8) -0.0114(6) -0.0050(7) 0.0044(6)
C7 0.0193(7) 0.0246(7) 0.0230(7) -0.0090(6) -0.0009(6) 0.0018(6)
C5 0.0251(8) 0.0295(8) 0.0288(8) -0.0039(7) -0.0094(6) -0.0058(6)
B1 0.0189(7) 0.0178(7) 0.0222(8) -0.0040(6) -0.0018(6) -0.0020(6)

loop_
_atom_type_symbol
_atom_type_description
_atom_type_scat_dispersion_real
_atom_type_scat_dispersion_imag
_atom_type_scat_source
C C 0.0033 0.0016 'International Tables Vol C Tables 4.2.6.8 and 6.1.1.4'
H H 0.0000 0.0000 'International Tables Vol C Tables 4.2.6.8 and 6.1.1.4'
B B 0.0013 0.0007 'International Tables Vol C Tables 4.2.6.8 and 6.1.1.4'
N N 0.0061 0.0033 'International Tables Vol C Tables 4.2.6.8 and 6.1.1.4'

loop_
_exptl_crystal_face_index_h
_exptl_crystal_face_index_k
_exptl_crystal_face_index_l
_exptl_crystal_face_perp_dist
0 0 1 0.078
0 0 -1 0.136
0 1 0 0.143
0 -1 0 0.195
1 0 0 0.049
-1 0 0 0.176

loop_
_geom_angle_atom_site_label_1
_geom_angle_atom_site_label_2
_geom_angle_atom_site_label_3
_geom_angle
B1 N1 C7 111.23(12)
B1 N1 C9 129.92(13)
C7 N1 C9 118.82(11)
C15 C16 C17 119.54(14)
C15 C16 H16 120.3
C17 C16 H16 120.2
C6 C1 C2 118.94(14)
C6 C1 B1 134.10(14)
C2 C1 B1 106.96(13)
C18 C13 C14 116.99(13)
C18 C13 B1 124.18(13)
C14 C13 B1 118.67(13)
N1 C9 C10 109.70(12)
N1 C9 C11 110.53(12)
C10 C9 C11 109.10(13)
N1 C9 C12 111.00(12)
C10 C9 C12 106.66(13)
C11 C9 C12 109.75(13)
C16 C15 C14 120.03(15)
C16 C15 H15 120.0
C14 C15 H15 119.9
C4 C3 C2 118.55(15)
C4 C3 H3 120.7
C2 C3 H3 120.7
C5 C6 C1 119.53(14)
C5 C6 H6 120.3
C1 C6 H6 120.2
C17 C18 C13 121.66(14)
C17 C18 H18 119.2
C13 C18 H18 119.2
C9 C11 H11A 109.6
C9 C11 H11B 109.5
H11A C11 H11B 109.5
C9 C11 H11C 109.3
H11A C11 H11C 109.5
H11B C11 H11C 109.5
C7 C8 H8A 109.4
C7 C8 H8B 109.4
H8A C8 H8B 109.5
C7 C8 H8C 109.6
H8A C8 H8C 109.5
H8B C8 H8C 109.5
C15 C14 C13 121.69(15)
C15 C14 H14 119.1
C13 C14 H14 119.2
C3 C4 C5 120.48(14)
C3 C4 H4 119.7
C5 C4 H4 119.8
C9 C12 H12A 109.5
C9 C12 H12B 109.5
H12A C12 H12B 109.5
C9 C12 H12C 109.4
H12A C12 H12C 109.5
H12B C12 H12C 109.5
C9 C10 H10A 109.3
C9 C10 H10B 109.5
H10A C10 H10B 109.5
C9 C10 H10C 109.6
H10A C10 H10C 109.5
H10B C10 H10C 109.5
C3 C2 C1 121.84(14)
C3 C2 C7 126.94(14)
C1 C2 C7 111.20(13)
C16 C17 C18 120.09(15)
C16 C17 H17 120.0
C18 C17 H17 119.9
N1 C7 C2 104.07(11)
N1 C7 C8 113.71(12)
C2 C7 C8 109.83(12)
N1 C7 H7 109.7
C2 C7 H7 109.7
C8 C7 H7 109.7
C6 C5 C4 120.65(15)
C6 C5 H5 119.7
C4 C5 H5 119.6
N1 B1 C1 106.16(13)
N1 B1 C13 131.26(14)
C1 B1 C13 122.55(13)

loop_
_geom_bond_atom_site_label_1
_geom_bond_atom_site_label_2
_geom_bond_distance
N1 B1 1.418(2)
N1 C7 1.4889(18)
N1 C9 1.4897(19)
C16 C15 1.380(2)
C16 C17 1.387(2)
C16 H16 0.9300
C1 C6 1.396(2)
C1 C2 1.396(2)
C1 B1 1.560(2)
C13 C18 1.397(2)
C13 C14 1.398(2)
C13 B1 1.574(2)
C9 C10 1.532(2)
C9 C11 1.537(2)
C9 C12 1.540(2)
C15 C14 1.394(2)
C15 H15 0.9300
C3 C4 1.386(2)
C3 C2 1.389(2)
C3 H3 0.9300
C6 C5 1.390(2)
C6 H6 0.9300
C18 C17 1.391(2)
C18 H18 0.9300
C11 H11A 0.9600
C11 H11B 0.9599
C11 H11C 0.9600
C8 C7 1.532(2)
C8 H8A 0.9599
C8 H8B 0.9600
C8 H8C 0.9600
C14 H14 0.9300
C4 C5 1.393(2)
C4 H4 0.9300
C12 H12A 0.9600
C12 H12B 0.9600
C12 H12C 0.9600
C10 H10A 0.9600
C10 H10B 0.9600
C10 H10C 0.9600
C2 C7 1.507(2)
C17 H17 0.9300
C7 H7 0.9800
C5 H5 0.9301
